data_7052941
loop_
_publ_author_name
'Yeh, Chun-Wei'
'Chang, Wen-Jung'
'Suen, Maw-Cherng'
'Jou, Chi-Hsiung'
'Wang, Ju-Chun'

_publ_section_title
;
 Silver(i) supramolecular complexes generated from polydentate ligands
 containing cyano and pyridyl groups
;
_journal_issue 12
_journal_name_full 'New Journal of Chemistry'
_journal_page_first 2520
_journal_paper_doi 10.1039/c2nj40399d
_journal_volume 36
_journal_year 2012
_chemical_formula_sum 'C14 H12 N4'
_chemical_formula_weight 236.28
_chemical_name_systematic
;
?
;
_space_group_IT_number 11
_symmetry_cell_setting monoclinic
_symmetry_space_group_name_Hall '-P 2yb'
_symmetry_space_group_name_H-M 'P 1 21/m 1'
_atom_sites_solution_hydrogens geom
_atom_sites_solution_primary direct
_atom_sites_solution_secondary difmap
_audit_creation_method SHELXL-97
_cell_angle_alpha 90.00
_cell_angle_beta 97.954(2)
_cell_angle_gamma 90.00
_cell_formula_units_Z 2
_cell_length_a 6.8273(6)
_cell_length_b 12.2630(11)
_cell_length_c 7.4173(7)
_cell_measurement_temperature 273(2)
_cell_volume 615.03(10)
_computing_cell_refinement 'Bruker SMART'
_computing_data_collection 'Bruker SMART'
_computing_data_reduction 'SHELXS-97 (Sheldrick, 2008)'
_computing_molecular_graphics 'SHELXS-97 (Sheldrick, 2008)'
_computing_publication_material 'SHELXS-97 (Sheldrick, 2008)'
_computing_structure_refinement 'SHELXL-97 (Sheldrick, 2008)'
_computing_structure_solution 'SHELXS-97 (Sheldrick, 2008)'
_diffrn_ambient_temperature 273(2)
_diffrn_measured_fraction_theta_full 0.992
_diffrn_measured_fraction_theta_max 0.992
_diffrn_measurement_device_type 'CCD area detector'
_diffrn_measurement_method 'phi and omega scans'
_diffrn_radiation_monochromator graphite
_diffrn_radiation_source 'fine-focus sealed tube'
_diffrn_radiation_type MoK\a
_diffrn_radiation_wavelength 0.71073
_diffrn_reflns_av_R_equivalents 0.0159
_diffrn_reflns_av_sigmaI/netI 0.0113
_diffrn_reflns_limit_h_max 5
_diffrn_reflns_limit_h_min -8
_diffrn_reflns_limit_k_max 13
_diffrn_reflns_limit_k_min -15
_diffrn_reflns_limit_l_max 9
_diffrn_reflns_limit_l_min -9
_diffrn_reflns_number 3488
_diffrn_reflns_theta_full 26.03
_diffrn_reflns_theta_max 26.03
_diffrn_reflns_theta_min 2.77
_exptl_absorpt_coefficient_mu 0.080
_exptl_absorpt_correction_T_max 0.9694
_exptl_absorpt_correction_T_min 0.9579
_exptl_absorpt_correction_type none
_exptl_crystal_colour Colorless
_exptl_crystal_density_diffrn 1.276
_exptl_crystal_density_method 'not measured'
_exptl_crystal_description Block
_exptl_crystal_F_000 248
_exptl_crystal_size_max 0.54
_exptl_crystal_size_mid 0.51
_exptl_crystal_size_min 0.39
_refine_diff_density_max 0.275
_refine_diff_density_min -0.226
_refine_diff_density_rms 0.041
_refine_ls_extinction_coef 0.041(10)
_refine_ls_extinction_expression Fc^*^=kFc[1+0.001xFc^2^\l^3^/sin(2\q)]^-1/4^
_refine_ls_extinction_method SHELXL
_refine_ls_goodness_of_fit_ref 1.088
_refine_ls_hydrogen_treatment constr
_refine_ls_matrix_type full
_refine_ls_number_parameters 96
_refine_ls_number_reflns 1269
_refine_ls_number_restraints 0
_refine_ls_restrained_S_all 1.088
_refine_ls_R_factor_all 0.0472
_refine_ls_R_factor_gt 0.0434
_refine_ls_shift/su_max 0.000
_refine_ls_shift/su_mean 0.000
_refine_ls_structure_factor_coef Fsqd
_refine_ls_weighting_details 'calc w=1/[\s^2^(Fo^2^)+(0.0752P)^2^+0.1425P] where P=(Fo^2^+2Fc^2^)/3'
_refine_ls_weighting_scheme calc
_refine_ls_wR_factor_gt 0.1277
_refine_ls_wR_factor_ref 0.1329
_reflns_number_gt 1147
_reflns_number_total 1269
_reflns_threshold_expression >2sigma(I)
_cod_data_source_file c2nj40399d.txt
_cod_data_source_block L1
_cod_depositor_comments
;
The following automatic conversions were performed:

'_symmetry_cell_setting' value 'Monoclinic' changed to 'monoclinic'
according to /home/saulius/struct/CIF-dictionaries/cif_core.dic
dictionary named 'cif_core.dic' version 2.4.2 from
2011-04-26.

'_exptl_absorpt_correction_type' value 'None' changed to
'none' according to
/home/saulius/struct/CIF-dictionaries/cif_core.dic dictionary named
'cif_core.dic' version 2.4.2 from 2011-04-26.

Automatic conversion script
Id: cif_fix_values 1891 2012-01-12 08:04:46Z andrius 
;
_cod_original_sg_symbol_H-M P2(1)/m
_cod_database_code 7052941

loop_
_symmetry_equiv_pos_as_xyz
'x, y, z'
'-x, y+1/2, -z'
'-x, -y, -z'
'x, -y-1/2, z'

loop_
_atom_site_label
_atom_site_type_symbol
_atom_site_fract_x
_atom_site_fract_y
_atom_site_fract_z
_atom_site_U_iso_or_equiv
_atom_site_adp_type
_atom_site_occupancy
_atom_site_symmetry_multiplicity
_atom_site_calc_flag
_atom_site_refinement_flags
N1 N 0.8840(3) 0.2500 1.4152(2) 0.0431(4) Uani 1 2 d S
N2 N 0.2306(2) 0.2500 0.7093(2) 0.0390(4) Uani 1 2 d S
H2A H 0.1041 0.2500 0.6812 0.047 Uiso 1 2 calc SR
N3 N 0.7136(2) -0.03262(13) 0.8224(3) 0.0732(5) Uani 1 1 d .
C1 C 0.6894(3) 0.2500 1.3580(3) 0.0435(5) Uani 1 2 d S
H1A H 0.6039 0.2500 1.4454 0.052 Uiso 1 2 calc SR
C2 C 0.6079(3) 0.2500 1.1769(3) 0.0398(5) Uani 1 2 d S
H2B H 0.4713 0.2500 1.1446 0.048 Uiso 1 2 calc SR
C3 C 0.7310(2) 0.2500 1.0444(2) 0.0307(4) Uani 1 2 d S
C4 C 0.9316(3) 0.2500 1.1016(3) 0.0524(6) Uani 1 2 d S
H4A H 1.0204 0.2500 1.0172 0.063 Uiso 1 2 calc SR
C5 C 0.9993(3) 0.2500 1.2865(3) 0.0577(7) Uani 1 2 d S
H5A H 1.1354 0.2500 1.3224 0.069 Uiso 1 2 calc SR
C6 C 0.6487(2) 0.2500 0.8423(2) 0.0310(4) Uani 1 2 d S
H6A H 0.7604 0.2500 0.7724 0.037 Uiso 1 2 calc SR
C7 C 0.52462(19) 0.14921(10) 0.79009(16) 0.0336(4) Uani 1 1 d .
C8 C 0.32803(19) 0.15172(11) 0.73091(16) 0.0356(4) Uani 1 1 d .
C9 C 0.6251(2) 0.04741(12) 0.8073(2) 0.0451(4) Uani 1 1 d .
C10 C 0.2039(2) 0.05296(13) 0.6835(2) 0.0533(5) Uani 1 1 d .
H10A H 0.2845 -0.0112 0.7042 0.080 Uiso 1 1 calc R
H10B H 0.1476 0.0562 0.5576 0.080 Uiso 1 1 calc R
H10C H 0.0998 0.0503 0.7581 0.080 Uiso 1 1 calc R

loop_
_atom_site_aniso_label
_atom_site_aniso_U_11
_atom_site_aniso_U_22
_atom_site_aniso_U_33
_atom_site_aniso_U_23
_atom_site_aniso_U_13
_atom_site_aniso_U_12
N1 0.0427(9) 0.0515(10) 0.0312(8) 0.000 -0.0082(7) 0.000
N2 0.0274(7) 0.0462(10) 0.0399(9) 0.000 -0.0083(6) 0.000
N3 0.0614(9) 0.0482(9) 0.1076(14) -0.0012(8) 0.0030(9) 0.0131(7)
C1 0.0403(10) 0.0610(13) 0.0287(9) 0.000 0.0034(7) 0.000
C2 0.0286(8) 0.0568(12) 0.0323(9) 0.000 -0.0012(7) 0.000
C3 0.0306(8) 0.0321(9) 0.0271(8) 0.000 -0.0034(6) 0.000
C4 0.0293(10) 0.0913(18) 0.0354(10) 0.000 0.0004(8) 0.000
C5 0.0305(10) 0.0987(19) 0.0399(11) 0.000 -0.0093(8) 0.000
C6 0.0279(8) 0.0390(9) 0.0251(8) 0.000 -0.0002(6) 0.000
C7 0.0351(7) 0.0374(7) 0.0268(6) -0.0018(5) -0.0010(5) 0.0010(5)
C8 0.0359(7) 0.0425(8) 0.0264(6) -0.0013(5) -0.0027(5) -0.0030(5)
C9 0.0406(7) 0.0422(8) 0.0505(8) -0.0038(6) -0.0011(6) 0.0013(6)
C10 0.0477(8) 0.0482(9) 0.0590(9) -0.0029(7) -0.0110(7) -0.0110(7)

loop_
_atom_type_symbol
_atom_type_description
_atom_type_scat_dispersion_real
_atom_type_scat_dispersion_imag
_atom_type_scat_source
C C 0.0033 0.0016 'International Tables Vol C Tables 4.2.6.8 and 6.1.1.4'
H H 0.0000 0.0000 'International Tables Vol C Tables 4.2.6.8 and 6.1.1.4'
N N 0.0061 0.0033 'International Tables Vol C Tables 4.2.6.8 and 6.1.1.4'

loop_
_geom_angle_atom_site_label_1
_geom_angle_atom_site_label_2
_geom_angle_atom_site_label_3
_geom_angle
_geom_angle_site_symmetry_1
_geom_angle_site_symmetry_3
C5 N1 C1 115.91(16) . .
C8 N2 C8 122.42(15) . 4_565
N1 C1 C2 123.87(18) . .
C3 C2 C1 119.34(17) . .
C4 C3 C2 117.33(16) . .
C4 C3 C6 121.20(16) . .
C2 C3 C6 121.47(15) . .
C3 C4 C5 119.13(19) . .
N1 C5 C4 124.42(18) . .
C7 C6 C7 109.00(14) . 4_565
C7 C6 C3 111.55(9) . .
C7 C6 C3 111.55(9) 4_565 .
C8 C7 C9 119.59(12) . .
C8 C7 C6 123.89(11) . .
C9 C7 C6 116.52(11) . .
C7 C8 N2 119.98(12) . .
C7 C8 C10 124.29(12) . .
N2 C8 C10 115.73(12) . .
N3 C9 C7 177.20(15) . .

loop_
_geom_bond_atom_site_label_1
_geom_bond_atom_site_label_2
_geom_bond_distance
_geom_bond_site_symmetry_2
N1 C5 1.319(3) .
N1 C1 1.337(3) .
N2 C8 1.3752(15) .
N2 C8 1.3752(15) 4_565
N3 C9 1.150(2) .
C1 C2 1.381(3) .
C2 C3 1.379(3) .
C3 C4 1.376(3) .
C3 C6 1.526(2) .
C4 C5 1.386(3) .
C6 C7 1.5182(15) .
C6 C7 1.5182(15) 4_565
C7 C8 1.3535(19) .
C7 C9 1.4218(18) .
C8 C10 1.4920(19) .
